data_4309620
loop_
_publ_author_name
'Richard D. Adams'
'Burjor Captain'
'Lei Zhu'

_publ_section_title
;
Synthesis of PtRu5(CO)14(PBut3)(\m-H)2(\m6-C) and Its Reactions with
Pt(PBut3)2, HGePh3, and HSnPh3
;
_journal_name_full 'Inorganic Chemistry'
_journal_page_first 6623
_journal_page_last 6631
_journal_paper_doi 10.1021/ic051007q
_journal_volume 44
_journal_year 2005
_chemical_formula_sum 'C38 H39 Ge O13 P Pt Ru5'
_chemical_formula_weight 1507.69
_chemical_name_systematic
; 
 ? 
;
_space_group_IT_number 14
_symmetry_cell_setting monoclinic
_symmetry_space_group_name_Hall '-P 2ybc'
_symmetry_space_group_name_H-M 'P 1 21/c 1'
_atom_sites_solution_hydrogens geom
_atom_sites_solution_primary direct
_atom_sites_solution_secondary difmap
_audit_creation_method SHELXL-97
_cell_angle_alpha 90.00
_cell_angle_beta 106.1540(10)
_cell_angle_gamma 90.00
_cell_formula_units_Z 4
_cell_length_a 12.1956(7)
_cell_length_b 18.2670(10)
_cell_length_c 20.5553(12)
_cell_measurement_reflns_used 9483
_cell_measurement_temperature 100(2)
_cell_measurement_theta_max 28.27
_cell_measurement_theta_min 2.52
_cell_volume 4398.4(4)
_computing_cell_refinement 'SAINT+  V6.2 (Bruker, 2001)'
_computing_data_collection 'SMART V5.625 (Bruker, 2001)'
_computing_data_reduction 'SAINT+  V6.2'
_computing_molecular_graphics 'SHELXTL V6.1 (Sheldrick, 1997)'
_computing_publication_material 'SHELXTL V6.1'
_computing_structure_refinement 'SHELXL-97 (Sheldrick, 1997)'
_computing_structure_solution 'SHELXS-97 (Sheldrick, 1990)'
_diffrn_ambient_temperature 100(2)
_diffrn_measured_fraction_theta_full 0.996
_diffrn_measured_fraction_theta_max 0.996
_diffrn_measurement_device_type 'Bruker SMART APEX CCD diffractometer'
_diffrn_measurement_method 'omega scans'
_diffrn_radiation_monochromator graphite
_diffrn_radiation_source 'fine-focus sealed tube'
_diffrn_radiation_type MoK\a
_diffrn_radiation_wavelength 0.71073
_diffrn_reflns_av_R_equivalents 0.0311
_diffrn_reflns_av_sigmaI/netI 0.0298
_diffrn_reflns_limit_h_max 16
_diffrn_reflns_limit_h_min -16
_diffrn_reflns_limit_k_max 24
_diffrn_reflns_limit_k_min -24
_diffrn_reflns_limit_l_max 27
_diffrn_reflns_limit_l_min -27
_diffrn_reflns_number 41358
_diffrn_reflns_theta_full 28.30
_diffrn_reflns_theta_max 28.30
_diffrn_reflns_theta_min 1.52
_diffrn_standards_decay_% <1
_exptl_absorpt_coefficient_mu 5.609
_exptl_absorpt_correction_T_max 1.000
_exptl_absorpt_correction_T_min 0.433
_exptl_absorpt_correction_type SADBS
_exptl_absorpt_process_details '(SADABS, Bruker, 1997)'
_exptl_crystal_colour Dark
_exptl_crystal_density_diffrn 2.277
_exptl_crystal_density_meas 0
_exptl_crystal_density_method 'not measured'
_exptl_crystal_description Plate
_exptl_crystal_F_000 2864
_exptl_crystal_size_max 0.24
_exptl_crystal_size_mid 0.12
_exptl_crystal_size_min 0.04
_refine_diff_density_max 2.123
_refine_diff_density_min -0.875
_refine_diff_density_rms 0.138
_refine_ls_extinction_method none
_refine_ls_goodness_of_fit_ref 1.093
_refine_ls_hydrogen_treatment mixed
_refine_ls_matrix_type full
_refine_ls_number_parameters 549
_refine_ls_number_reflns 10889
_refine_ls_number_restraints 0
_refine_ls_restrained_S_all 1.093
_refine_ls_R_factor_all 0.0309
_refine_ls_R_factor_gt 0.0276
_refine_ls_shift/su_max 0.006
_refine_ls_shift/su_mean 0.000
_refine_ls_structure_factor_coef Fsqd
_refine_ls_weighting_details 'calc w=1/[\s^2^(Fo^2^)+(0.0217P)^2^+7.8499P] where P=(Fo^2^+2Fc^2^)/3'
_refine_ls_weighting_scheme calc
_refine_ls_wR_factor_gt 0.0604
_refine_ls_wR_factor_ref 0.0616
_reflns_number_gt 10088
_reflns_number_total 10889
_reflns_threshold_expression >2sigma(I)
_cod_data_source_file ic051007qsi20050621_100257_4.cif
_cod_data_source_block lzptru5t
_cod_depositor_comments
;
The following automatic conversions were performed:
'_symmetry_cell_setting' value 'Monoclinic' changed to 'monoclinic'
according to '/home/saulius/struct/CIF-dictionaries/cif_core.dic'
dictionary named 'cif_core.dic' version 2.4.1 from 2010-06-29.

Automatic conversion script
Id: cif_fix_enum 1527 2010-12-29 10:47:43Z saulius 
;
_cod_database_code 4309620

loop_
_symmetry_equiv_pos_as_xyz
'x, y, z'
'-x, y+1/2, -z+1/2'
'-x, -y, -z'
'x, -y-1/2, z-1/2'

loop_
_atom_site_label
_atom_site_type_symbol
_atom_site_fract_x
_atom_site_fract_y
_atom_site_fract_z
_atom_site_U_iso_or_equiv
_atom_site_adp_type
_atom_site_occupancy
_atom_site_symmetry_multiplicity
_atom_site_calc_flag
_atom_site_refinement_flags
_atom_site_disorder_assembly
_atom_site_disorder_group
Pt1 Pt 1.036482(10) 0.739330(7) 0.469605(6) 0.01015(4) Uani 1 1 d . . .
Ru1 Ru 0.87889(2) 0.625158(14) 0.404194(12) 0.01133(6) Uani 1 1 d . . .
Ru2 Ru 0.94998(2) 0.729326(14) 0.322606(13) 0.01156(6) Uani 1 1 d . . .
Ru3 Ru 0.88038(2) 0.849661(14) 0.402634(12) 0.01141(6) Uani 1 1 d . . .
Ru4 Ru 0.78955(2) 0.734712(14) 0.475096(13) 0.01211(6) Uani 1 1 d . . .
Ru5 Ru 0.71957(2) 0.736785(15) 0.332593(13) 0.01262(6) Uani 1 1 d . . .
Ge1 Ge 0.68697(3) 0.87086(2) 0.326767(17) 0.01304(7) Uani 1 1 d . . .
P1 P 1.21719(7) 0.75308(5) 0.54512(4) 0.01139(15) Uani 1 1 d . . .
O11 O 0.8626(2) 0.52400(14) 0.51895(13) 0.0254(6) Uani 1 1 d . . .
O12 O 0.9766(3) 0.50474(16) 0.33323(15) 0.0312(6) Uani 1 1 d . . .
O13 O 0.6540(2) 0.56676(15) 0.31434(14) 0.0273(6) Uani 1 1 d . . .
O21 O 1.1625(2) 0.63705(15) 0.33967(13) 0.0240(6) Uani 1 1 d . . .
O22 O 0.8625(2) 0.65527(18) 0.18565(13) 0.0332(7) Uani 1 1 d . . .
O23 O 1.0605(2) 0.85191(15) 0.26227(13) 0.0256(6) Uani 1 1 d . . .
O31 O 0.9732(2) 0.97132(15) 0.33274(14) 0.0291(6) Uani 1 1 d . . .
O32 O 0.8734(2) 0.96211(14) 0.50888(13) 0.0232(5) Uani 1 1 d . . .
O41 O 0.6897(2) 0.86139(14) 0.53615(13) 0.0231(6) Uani 1 1 d . . .
O42 O 0.5953(2) 0.63274(17) 0.48109(15) 0.0308(6) Uani 1 1 d . . .
O43 O 0.9275(2) 0.69097(17) 0.61712(13) 0.0291(6) Uani 1 1 d . . .
O51 O 0.4785(2) 0.71963(17) 0.34368(15) 0.0298(6) Uani 1 1 d . . .
O52 O 0.6341(2) 0.72393(17) 0.17951(13) 0.0301(6) Uani 1 1 d . . .
C1 C 0.8783(3) 0.73820(16) 0.40339(15) 0.0099(6) Uani 1 1 d . . .
C11 C 0.8650(3) 0.56140(19) 0.47570(17) 0.0175(7) Uani 1 1 d . . .
C12 C 0.9432(3) 0.54963(19) 0.35994(17) 0.0182(7) Uani 1 1 d . . .
C13 C 0.7248(3) 0.6057(2) 0.34181(17) 0.0192(7) Uani 1 1 d . . .
C21 C 1.0855(3) 0.6731(2) 0.33665(17) 0.0174(7) Uani 1 1 d . . .
C22 C 0.8913(3) 0.6848(2) 0.23651(17) 0.0196(7) Uani 1 1 d . . .
C23 C 1.0149(3) 0.8090(2) 0.28522(17) 0.0178(7) Uani 1 1 d . . .
C31 C 0.9379(3) 0.92449(19) 0.35784(17) 0.0173(7) Uani 1 1 d . . .
C32 C 0.8719(3) 0.91958(19) 0.46793(17) 0.0159(7) Uani 1 1 d . . .
C41 C 0.7254(3) 0.8150(2) 0.51123(17) 0.0181(7) Uani 1 1 d . . .
C42 C 0.6678(3) 0.6709(2) 0.47931(18) 0.0196(7) Uani 1 1 d . . .
C43 C 0.8857(3) 0.7105(2) 0.56311(17) 0.0191(7) Uani 1 1 d . . .
C51 C 0.5700(3) 0.7271(2) 0.34137(19) 0.0200(7) Uani 1 1 d . . .
C52 C 0.6693(3) 0.7297(2) 0.23718(18) 0.0199(7) Uani 1 1 d . . .
C61 C 1.2888(3) 0.66185(19) 0.57566(17) 0.0163(7) Uani 1 1 d . . .
C62 C 1.3128(3) 0.6215(2) 0.51562(17) 0.0201(7) Uani 1 1 d . . .
H62A H 1.3719 0.6477 0.5009 0.030 Uiso 1 1 calc R . .
H62B H 1.2427 0.6192 0.4781 0.030 Uiso 1 1 calc R . .
H62C H 1.3392 0.5717 0.5295 0.030 Uiso 1 1 calc R . .
C63 C 1.2060(3) 0.61217(19) 0.60059(17) 0.0192(7) Uani 1 1 d . . .
H63A H 1.2391 0.5632 0.6104 0.029 Uiso 1 1 calc R . .
H63B H 1.1331 0.6089 0.5654 0.029 Uiso 1 1 calc R . .
H63C H 1.1933 0.6330 0.6418 0.029 Uiso 1 1 calc R . .
C64 C 1.4016(3) 0.6673(2) 0.63154(19) 0.0246(8) Uani 1 1 d . . .
H64A H 1.4299 0.6180 0.6459 0.037 Uiso 1 1 calc R . .
H64B H 1.3893 0.6940 0.6703 0.037 Uiso 1 1 calc R . .
H64C H 1.4579 0.6934 0.6143 0.037 Uiso 1 1 calc R . .
C65 C 1.3077(3) 0.80502(19) 0.49810(16) 0.0151(6) Uani 1 1 d . . .
C66 C 1.2702(3) 0.8853(2) 0.49048(18) 0.0198(7) Uani 1 1 d . . .
H66A H 1.3108 0.9110 0.4623 0.030 Uiso 1 1 calc R . .
H66B H 1.2880 0.9083 0.5353 0.030 Uiso 1 1 calc R . .
H66C H 1.1878 0.8880 0.4690 0.030 Uiso 1 1 calc R . .
C67 C 1.4377(3) 0.8022(2) 0.53028(19) 0.0220(8) Uani 1 1 d . . .
H67A H 1.4756 0.8342 0.5049 0.033 Uiso 1 1 calc R . .
H67B H 1.4647 0.7519 0.5290 0.033 Uiso 1 1 calc R . .
H67C H 1.4556 0.8188 0.5774 0.033 Uiso 1 1 calc R . .
C68 C 1.2865(3) 0.7761(2) 0.42511(18) 0.0205(7) Uani 1 1 d . . .
H68A H 1.2051 0.7802 0.4012 0.031 Uiso 1 1 calc R . .
H68B H 1.3098 0.7246 0.4264 0.031 Uiso 1 1 calc R . .
H68C H 1.3311 0.8050 0.4014 0.031 Uiso 1 1 calc R . .
C69 C 1.2176(3) 0.80998(19) 0.62365(16) 0.0162(7) Uani 1 1 d . . .
C70 C 1.3318(3) 0.8469(2) 0.65965(17) 0.0206(7) Uani 1 1 d . . .
H70A H 1.3261 0.8696 0.7018 0.031 Uiso 1 1 calc R . .
H70B H 1.3494 0.8844 0.6301 0.031 Uiso 1 1 calc R . .
H70C H 1.3926 0.8100 0.6701 0.031 Uiso 1 1 calc R . .
C71 C 1.1245(3) 0.8696(2) 0.60359(18) 0.0206(7) Uani 1 1 d . . .
H71A H 1.0499 0.8465 0.5846 0.031 Uiso 1 1 calc R . .
H71B H 1.1413 0.9022 0.5697 0.031 Uiso 1 1 calc R . .
H71C H 1.1230 0.8981 0.6438 0.031 Uiso 1 1 calc R . .
C72 C 1.1848(3) 0.7630(2) 0.67720(18) 0.0225(8) Uani 1 1 d . . .
H72A H 1.2479 0.7299 0.6983 0.034 Uiso 1 1 calc R . .
H72B H 1.1165 0.7342 0.6556 0.034 Uiso 1 1 calc R . .
H72C H 1.1689 0.7948 0.7119 0.034 Uiso 1 1 calc R . .
C73 C 0.5568(3) 0.91266(19) 0.35238(16) 0.0148(6) Uani 1 1 d . . .
C74 C 0.5681(3) 0.9648(2) 0.40287(17) 0.0186(7) Uani 1 1 d . . .
H74 H 0.6411 0.9738 0.4334 0.022 Uiso 1 1 calc R . .
C75 C 0.4740(3) 1.0040(2) 0.40932(19) 0.0220(7) Uani 1 1 d . . .
H75 H 0.4834 1.0395 0.4442 0.026 Uiso 1 1 calc R . .
C76 C 0.3675(3) 0.9920(2) 0.36575(19) 0.0241(8) Uani 1 1 d . . .
H76 H 0.3040 1.0203 0.3694 0.029 Uiso 1 1 calc R . .
C77 C 0.3537(3) 0.9386(2) 0.31671(18) 0.0219(7) Uani 1 1 d . . .
H77 H 0.2799 0.9286 0.2876 0.026 Uiso 1 1 calc R . .
C78 C 0.4470(3) 0.8995(2) 0.30983(18) 0.0219(7) Uani 1 1 d . . .
H78 H 0.4364 0.8631 0.2756 0.026 Uiso 1 1 calc R . .
C79 C 0.6763(3) 0.92116(19) 0.24121(16) 0.0150(6) Uani 1 1 d . . .
C80 C 0.6058(3) 0.9823(2) 0.22157(18) 0.0187(7) Uani 1 1 d . . .
H80 H 0.5620 0.9996 0.2500 0.022 Uiso 1 1 calc R . .
C81 C 0.5992(3) 1.0179(2) 0.16107(19) 0.0224(7) Uani 1 1 d . . .
H81 H 0.5501 1.0589 0.1479 0.027 Uiso 1 1 calc R . .
C82 C 0.6639(4) 0.9937(2) 0.11998(19) 0.0281(9) Uani 1 1 d . . .
H82 H 0.6589 1.0179 0.0783 0.034 Uiso 1 1 calc R . .
C83 C 0.7357(4) 0.9345(2) 0.13930(19) 0.0275(8) Uani 1 1 d . . .
H83 H 0.7812 0.9186 0.1113 0.033 Uiso 1 1 calc R . .
C84 C 0.7420(3) 0.8981(2) 0.19907(17) 0.0209(7) Uani 1 1 d . . .
H84 H 0.7913 0.8571 0.2116 0.025 Uiso 1 1 calc R . .
H1 H 1.033(4) 0.818(3) 0.462(2) 0.053(16) Uiso 1 1 d . . .
H2 H 1.030(4) 0.650(3) 0.465(3) 0.059(17) Uiso 1 1 d . . .

loop_
_atom_site_aniso_label
_atom_site_aniso_U_11
_atom_site_aniso_U_22
_atom_site_aniso_U_33
_atom_site_aniso_U_23
_atom_site_aniso_U_13
_atom_site_aniso_U_12
Pt1 0.00988(6) 0.01004(6) 0.01037(6) 0.00008(4) 0.00254(4) 0.00007(4)
Ru1 0.01213(12) 0.00987(13) 0.01212(12) -0.00093(9) 0.00360(9) -0.00027(9)
Ru2 0.01229(12) 0.01263(13) 0.01018(11) 0.00006(9) 0.00380(9) 0.00128(9)
Ru3 0.01206(12) 0.00963(12) 0.01215(12) -0.00038(9) 0.00270(9) 0.00067(9)
Ru4 0.01120(12) 0.01327(13) 0.01275(12) -0.00159(9) 0.00483(9) -0.00046(9)
Ru5 0.01065(12) 0.01334(13) 0.01287(12) -0.00205(9) 0.00162(9) 0.00081(9)
Ge1 0.01246(15) 0.01399(17) 0.01260(15) 0.00000(13) 0.00340(12) 0.00195(12)
P1 0.0119(4) 0.0105(4) 0.0114(4) -0.0001(3) 0.0028(3) -0.0007(3)
O11 0.0410(16) 0.0160(13) 0.0228(13) 0.0037(11) 0.0150(12) -0.0011(12)
O12 0.0411(17) 0.0231(15) 0.0340(16) -0.0069(12) 0.0183(13) 0.0034(13)
O13 0.0208(13) 0.0203(14) 0.0347(15) -0.0046(12) -0.0022(11) -0.0023(11)
O21 0.0201(13) 0.0265(15) 0.0257(13) -0.0006(11) 0.0069(10) 0.0084(11)
O22 0.0295(15) 0.048(2) 0.0203(13) -0.0131(13) 0.0030(11) -0.0016(13)
O23 0.0347(15) 0.0197(14) 0.0286(14) 0.0027(11) 0.0191(12) -0.0014(12)
O31 0.0406(16) 0.0194(14) 0.0337(15) 0.0028(12) 0.0210(13) -0.0029(12)
O32 0.0292(14) 0.0195(14) 0.0215(13) -0.0066(11) 0.0083(11) -0.0002(11)
O41 0.0221(13) 0.0191(14) 0.0300(14) -0.0068(11) 0.0104(11) 0.0003(10)
O42 0.0239(14) 0.0332(17) 0.0384(16) -0.0027(13) 0.0136(12) -0.0105(12)
O43 0.0264(14) 0.0418(18) 0.0173(13) 0.0070(12) 0.0029(11) -0.0084(13)
O51 0.0185(13) 0.0309(16) 0.0418(17) 0.0009(13) 0.0111(12) -0.0009(11)
O52 0.0275(15) 0.0403(18) 0.0181(13) -0.0052(12) -0.0010(11) 0.0085(13)
C1 0.0110(14) 0.0060(15) 0.0145(15) -0.0007(11) 0.0065(12) 0.0005(11)
C11 0.0210(17) 0.0126(16) 0.0200(16) -0.0052(13) 0.0075(13) -0.0005(13)
C12 0.0207(17) 0.0145(17) 0.0191(16) 0.0025(13) 0.0053(13) 0.0002(13)
C13 0.0179(16) 0.0232(19) 0.0176(16) -0.0038(14) 0.0068(13) -0.0032(14)
C21 0.0191(16) 0.0187(18) 0.0150(15) 0.0003(13) 0.0054(13) -0.0007(14)
C22 0.0155(16) 0.026(2) 0.0174(16) -0.0009(14) 0.0050(13) 0.0007(14)
C23 0.0208(16) 0.0165(17) 0.0163(16) -0.0014(13) 0.0056(13) 0.0046(13)
C31 0.0217(16) 0.0128(17) 0.0192(16) -0.0019(13) 0.0087(13) 0.0025(13)
C32 0.0135(15) 0.0155(17) 0.0171(15) 0.0020(13) 0.0015(12) -0.0004(12)
C41 0.0133(15) 0.0223(19) 0.0192(16) -0.0013(14) 0.0055(13) -0.0033(13)
C42 0.0187(16) 0.0199(18) 0.0215(17) -0.0037(14) 0.0077(14) -0.0004(14)
C43 0.0188(16) 0.0201(18) 0.0196(17) -0.0008(14) 0.0073(13) -0.0053(14)
C51 0.0159(16) 0.0167(18) 0.0261(18) -0.0018(14) 0.0036(14) 0.0006(13)
C52 0.0133(15) 0.023(2) 0.0207(17) -0.0047(14) 0.0007(13) 0.0042(13)
C61 0.0181(16) 0.0132(16) 0.0163(15) 0.0008(13) 0.0028(13) 0.0028(13)
C62 0.0207(17) 0.0171(18) 0.0204(17) -0.0017(14) 0.0025(14) 0.0033(14)
C63 0.0257(17) 0.0120(17) 0.0182(16) 0.0014(13) 0.0032(14) -0.0010(14)
C64 0.0222(18) 0.0214(19) 0.0232(18) 0.0041(15) -0.0050(14) 0.0050(15)
C65 0.0137(15) 0.0163(17) 0.0154(15) 0.0018(13) 0.0041(12) -0.0013(12)
C66 0.0180(16) 0.0184(18) 0.0223(17) 0.0056(14) 0.0045(13) -0.0043(14)
C67 0.0121(15) 0.027(2) 0.0259(18) -0.0001(15) 0.0029(13) -0.0026(14)
C68 0.0201(17) 0.025(2) 0.0175(16) 0.0005(14) 0.0066(14) -0.0050(14)
C69 0.0194(16) 0.0151(17) 0.0144(15) -0.0051(13) 0.0053(13) -0.0020(13)
C70 0.0189(16) 0.0222(19) 0.0183(16) -0.0066(14) 0.0015(13) -0.0056(14)
C71 0.0225(17) 0.0175(18) 0.0221(17) -0.0048(14) 0.0069(14) 0.0031(14)
C72 0.030(2) 0.024(2) 0.0159(16) -0.0052(14) 0.0096(15) -0.0036(15)
C73 0.0156(15) 0.0140(16) 0.0160(15) 0.0039(13) 0.0063(12) 0.0029(12)
C74 0.0187(16) 0.0172(18) 0.0207(16) -0.0020(14) 0.0070(13) 0.0006(13)
C75 0.0235(18) 0.0160(18) 0.0287(19) -0.0001(15) 0.0111(15) 0.0010(14)
C76 0.0237(18) 0.023(2) 0.0289(19) 0.0091(16) 0.0137(15) 0.0070(15)
C77 0.0140(16) 0.029(2) 0.0223(17) 0.0016(15) 0.0035(13) 0.0024(14)
C78 0.0215(17) 0.025(2) 0.0185(17) -0.0038(15) 0.0049(14) 0.0011(15)
C79 0.0138(15) 0.0163(17) 0.0142(15) 0.0004(12) 0.0027(12) -0.0013(12)
C80 0.0197(16) 0.0161(17) 0.0211(17) 0.0000(14) 0.0071(13) -0.0007(13)
C81 0.0265(18) 0.0150(18) 0.0254(18) 0.0036(14) 0.0065(15) 0.0032(14)
C82 0.043(2) 0.025(2) 0.0202(18) 0.0047(16) 0.0149(17) -0.0014(18)
C83 0.039(2) 0.026(2) 0.0244(19) 0.0037(16) 0.0214(17) 0.0053(17)
C84 0.0220(17) 0.0224(19) 0.0189(16) 0.0011(14) 0.0066(14) 0.0051(14)

loop_
_atom_type_symbol
_atom_type_description
_atom_type_scat_dispersion_real
_atom_type_scat_dispersion_imag
_atom_type_scat_source
C C 0.0033 0.0016 'International Tables Vol C Tables 4.2.6.8 and 6.1.1.4'
H H 0.0000 0.0000 'International Tables Vol C Tables 4.2.6.8 and 6.1.1.4'
O O 0.0106 0.0060 'International Tables Vol C Tables 4.2.6.8 and 6.1.1.4'
P P 0.1023 0.0942 'International Tables Vol C Tables 4.2.6.8 and 6.1.1.4'
Ge Ge 0.1547 1.8001 'International Tables Vol C Tables 4.2.6.8 and 6.1.1.4'
Ru Ru -1.2594 0.8363 'International Tables Vol C Tables 4.2.6.8 and 6.1.1.4'
Pt Pt -1.7033 8.3905 'International Tables Vol C Tables 4.2.6.8 and 6.1.1.4'

loop_
_geom_angle_atom_site_label_1
_geom_angle_atom_site_label_2
_geom_angle_atom_site_label_3
_geom_angle
_geom_angle_site_symmetry_1
_geom_angle_site_symmetry_3
_geom_angle_publ_flag
C1 Pt1 P1 174.39(9) . . ?
C1 Pt1 Ru3 45.59(8) . . ?
P1 Pt1 Ru3 128.80(2) . . ?
C1 Pt1 Ru1 45.39(8) . . ?
P1 Pt1 Ru1 140.22(2) . . ?
Ru3 Pt1 Ru1 90.983(9) . . ?
C1 Pt1 Ru2 45.70(8) . . ?
P1 Pt1 Ru2 134.40(2) . . ?
Ru3 Pt1 Ru2 62.828(8) . . ?
Ru1 Pt1 Ru2 58.168(7) . . ?
C1 Pt1 Ru4 42.19(8) . . ?
P1 Pt1 Ru4 137.74(2) . . ?
Ru3 Pt1 Ru4 60.203(8) . . ?
Ru1 Pt1 Ru4 57.510(7) . . ?
Ru2 Pt1 Ru4 87.725(8) . . ?
C1 Pt1 H1 86(2) . . ?
P1 Pt1 H1 88(2) . . ?
Ru3 Pt1 H1 41(2) . . ?
Ru1 Pt1 H1 132(2) . . ?
Ru2 Pt1 H1 87.4(19) . . ?
Ru4 Pt1 H1 91.7(19) . . ?
C1 Pt1 H2 85.9(18) . . ?
P1 Pt1 H2 99.7(18) . . ?
Ru3 Pt1 H2 131.5(18) . . ?
Ru1 Pt1 H2 40.5(18) . . ?
Ru2 Pt1 H2 83.3(18) . . ?
Ru4 Pt1 H2 86.4(18) . . ?
H1 Pt1 H2 171(3) . . ?
C11 Ru1 C12 93.50(14) . . ?
C11 Ru1 C13 96.66(15) . . ?
C12 Ru1 C13 90.17(15) . . ?
C11 Ru1 C1 127.74(13) . . ?
C12 Ru1 C1 135.26(13) . . ?
C13 Ru1 C1 99.99(14) . . ?
C11 Ru1 Ru2 165.83(10) . . ?
C12 Ru1 Ru2 88.27(10) . . ?
C13 Ru1 Ru2 97.40(10) . . ?
C1 Ru1 Ru2 47.40(8) . . ?
C11 Ru1 Ru4 84.67(10) . . ?
C12 Ru1 Ru4 177.57(10) . . ?
C13 Ru1 Ru4 91.62(10) . . ?
C1 Ru1 Ru4 45.92(8) . . ?
Ru2 Ru1 Ru4 93.121(11) . . ?
C11 Ru1 Pt1 105.64(10) . . ?
C12 Ru1 Pt1 115.33(10) . . ?
C13 Ru1 Pt1 144.33(11) . . ?
C1 Ru1 Pt1 44.36(8) . . ?
Ru2 Ru1 Pt1 61.188(8) . . ?
Ru4 Ru1 Pt1 63.796(8) . . ?
C11 Ru1 Ru5 128.47(10) . . ?
C12 Ru1 Ru5 124.16(10) . . ?
C13 Ru1 Ru5 54.77(11) . . ?
C1 Ru1 Ru5 45.30(9) . . ?
Ru2 Ru1 Ru5 60.092(9) . . ?
Ru4 Ru1 Ru5 58.256(9) . . ?
Pt1 Ru1 Ru5 89.639(10) . . ?
C11 Ru1 H2 85.3(16) . . ?
C12 Ru1 H2 92.2(16) . . ?
C13 Ru1 H2 176.8(17) . . ?
C1 Ru1 H2 76.8(17) . . ?
Ru2 Ru1 H2 80.6(16) . . ?
Ru4 Ru1 H2 86.1(16) . . ?
Pt1 Ru1 H2 32.5(17) . . ?
Ru5 Ru1 H2 122.1(17) . . ?
C22 Ru2 C21 89.80(15) . . ?
C22 Ru2 C23 92.42(15) . . ?
C21 Ru2 C23 91.88(15) . . ?
C22 Ru2 C1 129.97(13) . . ?
C21 Ru2 C1 117.42(13) . . ?
C23 Ru2 C1 124.84(13) . . ?
C22 Ru2 Ru1 99.57(11) . . ?
C21 Ru2 Ru1 86.74(10) . . ?
C23 Ru2 Ru1 167.92(10) . . ?
C1 Ru2 Ru1 46.75(8) . . ?
C22 Ru2 Ru5 87.94(10) . . ?
C21 Ru2 Ru5 147.23(11) . . ?
C23 Ru2 Ru5 120.88(10) . . ?
C1 Ru2 Ru5 46.05(8) . . ?
Ru1 Ru2 Ru5 61.496(9) . . ?
C22 Ru2 Pt1 157.99(12) . . ?
C21 Ru2 Pt1 80.08(10) . . ?
C23 Ru2 Pt1 107.29(10) . . ?
C1 Ru2 Pt1 44.06(8) . . ?
Ru1 Ru2 Pt1 60.644(8) . . ?
Ru5 Ru2 Pt1 90.116(9) . . ?
C22 Ru2 Ru3 137.14(11) . . ?
C21 Ru2 Ru3 132.76(10) . . ?
C23 Ru2 Ru3 82.83(10) . . ?
C1 Ru2 Ru3 42.54(8) . . ?
Ru1 Ru2 Ru3 89.293(11) . . ?
Ru5 Ru2 Ru3 59.749(9) . . ?
Pt1 Ru2 Ru3 57.514(7) . . ?
C32 Ru3 C31 87.59(15) . . ?
C32 Ru3 C1 132.21(13) . . ?
C31 Ru3 C1 137.25(13) . . ?
C32 Ru3 Ge1 96.42(10) . . ?
C31 Ru3 Ge1 89.87(11) . . ?
C1 Ru3 Ge1 98.63(9) . . ?
C32 Ru3 Pt1 107.35(10) . . ?
C31 Ru3 Pt1 117.28(10) . . ?
C1 Ru3 Pt1 45.35(9) . . ?
Ge1 Ru3 Pt1 143.919(14) . . ?
C32 Ru3 Ru5 131.86(10) . . ?
C31 Ru3 Ru5 123.91(10) . . ?
C1 Ru3 Ru5 44.99(9) . . ?
Ge1 Ru3 Ru5 53.803(11) . . ?
Pt1 Ru3 Ru5 90.317(10) . . ?
C32 Ru3 Ru4 91.15(10) . . ?
C31 Ru3 Ru4 178.74(10) . . ?
C1 Ru3 Ru4 43.96(8) . . ?
Ge1 Ru3 Ru4 90.206(12) . . ?
Pt1 Ru3 Ru4 63.179(8) . . ?
Ru5 Ru3 Ru4 57.031(9) . . ?
C32 Ru3 Ru2 165.79(10) . . ?
C31 Ru3 Ru2 93.59(10) . . ?
C1 Ru3 Ru2 43.86(8) . . ?
Ge1 Ru3 Ru2 97.739(13) . . ?
Pt1 Ru3 Ru2 59.658(8) . . ?
Ru5 Ru3 Ru2 57.945(9) . . ?
Ru4 Ru3 Ru2 87.641(11) . . ?
C32 Ru3 H1 89.4(15) . . ?
C31 Ru3 H1 95.6(15) . . ?
C1 Ru3 H1 73.6(16) . . ?
Ge1 Ru3 H1 172.2(16) . . ?
Pt1 Ru3 H1 28.3(16) . . ?
Ru5 Ru3 H1 118.4(16) . . ?
Ru4 Ru3 H1 84.4(15) . . ?
Ru2 Ru3 H1 76.4(15) . . ?
C41 Ru4 C42 92.46(15) . . ?
C41 Ru4 C43 91.11(15) . . ?
C42 Ru4 C43 95.52(15) . . ?
C41 Ru4 C1 127.56(13) . . ?
C42 Ru4 C1 128.49(13) . . ?
C43 Ru4 C1 112.20(13) . . ?
C41 Ru4 Ru5 110.89(10) . . ?
C42 Ru4 Ru5 92.35(11) . . ?
C43 Ru4 Ru5 156.29(11) . . ?
C1 Ru4 Ru5 47.30(9) . . ?
C41 Ru4 Ru1 172.29(11) . . ?
C42 Ru4 Ru1 90.43(11) . . ?
C43 Ru4 Ru1 95.73(11) . . ?
C1 Ru4 Ru1 46.11(8) . . ?
Ru5 Ru4 Ru1 61.821(9) . . ?
C41 Ru4 Ru3 84.39(11) . . ?
C42 Ru4 Ru3 149.35(11) . . ?
C43 Ru4 Ru3 114.98(10) . . ?
C1 Ru4 Ru3 43.37(8) . . ?
Ru5 Ru4 Ru3 60.959(9) . . ?
Ru1 Ru4 Ru3 89.485(11) . . ?
C41 Ru4 Pt1 120.67(10) . . ?
C42 Ru4 Pt1 143.94(11) . . ?
C43 Ru4 Pt1 71.89(10) . . ?
C1 Ru4 Pt1 41.42(9) . . ?
Ru5 Ru4 Pt1 88.724(9) . . ?
Ru1 Ru4 Pt1 58.694(7) . . ?
Ru3 Ru4 Pt1 56.619(7) . . ?
C52 Ru5 C51 92.84(16) . . ?
C52 Ru5 C1 134.37(13) . . ?
C51 Ru5 C1 132.18(14) . . ?
C52 Ru5 C13 90.41(14) . . ?
C51 Ru5 C13 84.50(14) . . ?
C1 Ru5 C13 87.59(12) . . ?
C52 Ru5 Ge1 90.94(11) . . ?
C51 Ru5 Ge1 87.20(11) . . ?
C1 Ru5 Ge1 97.32(8) . . ?
C13 Ru5 Ge1 171.65(8) . . ?
C52 Ru5 Ru4 175.12(12) . . ?
C51 Ru5 Ru4 85.45(11) . . ?
C1 Ru5 Ru4 46.85(8) . . ?
C13 Ru5 Ru4 84.88(8) . . ?
Ge1 Ru5 Ru4 93.538(12) . . ?
C52 Ru5 Ru2 87.93(11) . . ?
C51 Ru5 Ru2 171.80(11) . . ?
C1 Ru5 Ru2 46.44(8) . . ?
C13 Ru5 Ru2 87.33(8) . . ?
Ge1 Ru5 Ru2 100.956(13) . . ?
Ru4 Ru5 Ru2 93.109(10) . . ?
C52 Ru5 Ru1 116.99(11) . . ?
C51 Ru5 Ru1 114.28(11) . . ?
C1 Ru5 Ru1 45.07(8) . . ?
C13 Ru5 Ru1 42.60(8) . . ?
Ge1 Ru5 Ru1 142.229(14) . . ?
Ru4 Ru5 Ru1 59.923(9) . . ?
Ru2 Ru5 Ru1 58.411(9) . . ?
C52 Ru5 Ru3 122.51(12) . . ?
C51 Ru5 Ru3 123.39(11) . . ?
C1 Ru5 Ru3 43.97(8) . . ?
C13 Ru5 Ru3 131.53(8) . . ?
Ge1 Ru5 Ru3 53.514(11) . . ?
Ru4 Ru5 Ru3 62.011(9) . . ?
Ru2 Ru5 Ru3 62.307(9) . . ?
Ru1 Ru5 Ru3 89.036(11) . . ?
C79 Ge1 C73 101.68(13) . . ?
C79 Ge1 Ru3 117.00(9) . . ?
C73 Ge1 Ru3 126.43(10) . . ?
C79 Ge1 Ru5 118.49(10) . . ?
C73 Ge1 Ru5 120.18(10) . . ?
Ru3 Ge1 Ru5 72.684(13) . . ?
C61 P1 C65 108.95(15) . . ?
C61 P1 C69 107.64(15) . . ?
C65 P1 C69 106.86(15) . . ?
C61 P1 Pt1 112.79(11) . . ?
C65 P1 Pt1 106.81(10) . . ?
C69 P1 Pt1 113.56(11) . . ?
Pt1 C1 Ru3 89.06(12) . . ?
Pt1 C1 Ru4 96.39(13) . . ?
Ru3 C1 Ru4 92.66(12) . . ?
Pt1 C1 Ru1 90.25(12) . . ?
Ru3 C1 Ru1 179.11(16) . . ?
Ru4 C1 Ru1 87.97(12) . . ?
Pt1 C1 Ru5 177.75(16) . . ?
Ru3 C1 Ru5 91.04(12) . . ?
Ru4 C1 Ru5 85.85(11) . . ?
Ru1 C1 Ru5 89.63(12) . . ?
Pt1 C1 Ru2 90.24(12) . . ?
Ru3 C1 Ru2 93.60(12) . . ?
Ru4 C1 Ru2 170.95(17) . . ?
Ru1 C1 Ru2 85.84(11) . . ?
Ru5 C1 Ru2 87.51(12) . . ?
O11 C11 Ru1 176.6(3) . . ?
O12 C12 Ru1 177.5(3) . . ?
O13 C13 Ru1 151.7(3) . . ?
O13 C13 Ru5 125.7(3) . . ?
Ru1 C13 Ru5 82.64(13) . . ?
O21 C21 Ru2 174.1(3) . . ?
O22 C22 Ru2 175.4(3) . . ?
O23 C23 Ru2 173.9(3) . . ?
O31 C31 Ru3 177.5(3) . . ?
O32 C32 Ru3 176.1(3) . . ?
O41 C41 Ru4 176.3(3) . . ?
O42 C42 Ru4 179.2(3) . . ?
O43 C43 Ru4 168.8(3) . . ?
O51 C51 Ru5 176.7(3) . . ?
O52 C52 Ru5 176.8(3) . . ?
C64 C61 C62 107.6(3) . . ?
C64 C61 C63 108.8(3) . . ?
C62 C61 C63 105.8(3) . . ?
C64 C61 P1 115.1(2) . . ?
C62 C61 P1 109.2(2) . . ?
C63 C61 P1 109.9(2) . . ?
C61 C62 H62A 109.5 . . ?
C61 C62 H62B 109.5 . . ?
H62A C62 H62B 109.5 . . ?
C61 C62 H62C 109.5 . . ?
H62A C62 H62C 109.5 . . ?
H62B C62 H62C 109.5 . . ?
C61 C63 H63A 109.5 . . ?
C61 C63 H63B 109.5 . . ?
H63A C63 H63B 109.5 . . ?
C61 C63 H63C 109.5 . . ?
H63A C63 H63C 109.5 . . ?
H63B C63 H63C 109.5 . . ?
C61 C64 H64A 109.5 . . ?
C61 C64 H64B 109.5 . . ?
H64A C64 H64B 109.5 . . ?
C61 C64 H64C 109.5 . . ?
H64A C64 H64C 109.5 . . ?
H64B C64 H64C 109.5 . . ?
C66 C65 C67 108.6(3) . . ?
C66 C65 C68 105.3(3) . . ?
C67 C65 C68 106.3(3) . . ?
C66 C65 P1 109.2(2) . . ?
C67 C65 P1 115.9(2) . . ?
C68 C65 P1 111.0(2) . . ?
C65 C66 H66A 109.5 . . ?
C65 C66 H66B 109.5 . . ?
H66A C66 H66B 109.5 . . ?
C65 C66 H66C 109.5 . . ?
H66A C66 H66C 109.5 . . ?
H66B C66 H66C 109.5 . . ?
C65 C67 H67A 109.5 . . ?
C65 C67 H67B 109.5 . . ?
H67A C67 H67B 109.5 . . ?
C65 C67 H67C 109.5 . . ?
H67A C67 H67C 109.5 . . ?
H67B C67 H67C 109.5 . . ?
C65 C68 H68A 109.5 . . ?
C65 C68 H68B 109.5 . . ?
H68A C68 H68B 109.5 . . ?
C65 C68 H68C 109.5 . . ?
H68A C68 H68C 109.5 . . ?
H68B C68 H68C 109.5 . . ?
C72 C69 C70 106.4(3) . . ?
C72 C69 C71 105.5(3) . . ?
C70 C69 C71 108.6(3) . . ?
C72 C69 P1 111.1(2) . . ?
C70 C69 P1 115.6(2) . . ?
C71 C69 P1 109.1(2) . . ?
C69 C70 H70A 109.5 . . ?
C69 C70 H70B 109.5 . . ?
H70A C70 H70B 109.5 . . ?
C69 C70 H70C 109.5 . . ?
H70A C70 H70C 109.5 . . ?
H70B C70 H70C 109.5 . . ?
C69 C71 H71A 109.5 . . ?
C69 C71 H71B 109.5 . . ?
H71A C71 H71B 109.5 . . ?
C69 C71 H71C 109.5 . . ?
H71A C71 H71C 109.5 . . ?
H71B C71 H71C 109.5 . . ?
C69 C72 H72A 109.5 . . ?
C69 C72 H72B 109.5 . . ?
H72A C72 H72B 109.5 . . ?
C69 C72 H72C 109.5 . . ?
H72A C72 H72C 109.5 . . ?
H72B C72 H72C 109.5 . . ?
C74 C73 C78 117.6(3) . . ?
C74 C73 Ge1 123.3(3) . . ?
C78 C73 Ge1 118.0(3) . . ?
C73 C74 C75 120.8(3) . . ?
C73 C74 H74 119.6 . . ?
C75 C74 H74 119.6 . . ?
C76 C75 C74 120.8(4) . . ?
C76 C75 H75 119.6 . . ?
C74 C75 H75 119.6 . . ?
C75 C76 C77 119.3(3) . . ?
C75 C76 H76 120.3 . . ?
C77 C76 H76 120.3 . . ?
C76 C77 C78 120.2(3) . . ?
C76 C77 H77 119.9 . . ?
C78 C77 H77 119.9 . . ?
C77 C78 C73 121.2(3) . . ?
C77 C78 H78 119.4 . . ?
C73 C78 H78 119.4 . . ?
C84 C79 C80 118.3(3) . . ?
C84 C79 Ge1 120.6(3) . . ?
C80 C79 Ge1 121.1(2) . . ?
C81 C80 C79 120.7(3) . . ?
C81 C80 H80 119.6 . . ?
C79 C80 H80 119.6 . . ?
C82 C81 C80 120.0(3) . . ?
C82 C81 H81 120.0 . . ?
C80 C81 H81 120.0 . . ?
C83 C82 C81 120.0(4) . . ?
C83 C82 H82 120.0 . . ?
C81 C82 H82 120.0 . . ?
C82 C83 C84 120.5(3) . . ?
C82 C83 H83 119.7 . . ?
C84 C83 H83 119.7 . . ?
C83 C84 C79 120.4(3) . . ?
C83 C84 H84 119.8 . . ?
C79 C84 H84 119.8 . . ?

loop_
_geom_bond_atom_site_label_1
_geom_bond_atom_site_label_2
_geom_bond_distance
_geom_bond_site_symmetry_2
_geom_bond_publ_flag
Pt1 C1 2.028(3) . ?
Pt1 P1 2.3294(8) . ?
Pt1 Ru3 2.8501(3) . ?
Pt1 Ru1 2.9006(3) . ?
Pt1 Ru2 2.9159(3) . ?
Pt1 Ru4 3.0459(3) . ?
Pt1 H1 1.44(6) . ?
Pt1 H2 1.63(6) . ?
Ru1 C11 1.919(4) . ?
Ru1 C12 1.935(4) . ?
Ru1 C13 1.991(3) . ?
Ru1 C1 2.065(3) . ?
Ru1 Ru2 2.8274(4) . ?
Ru1 Ru4 2.8635(4) . ?
Ru1 Ru5 2.9169(4) . ?
Ru1 H2 1.97(5) . ?
Ru2 C22 1.898(4) . ?
Ru2 C21 1.898(3) . ?
Ru2 C23 1.916(4) . ?
Ru2 C1 2.087(3) . ?
Ru2 Ru5 2.8772(4) . ?
Ru2 Ru3 3.0059(4) . ?
Ru3 C32 1.876(3) . ?
Ru3 C31 1.889(4) . ?
Ru3 C1 2.036(3) . ?
Ru3 Ge1 2.4696(4) . ?
Ru3 Ru5 2.9325(4) . ?
Ru3 Ru4 2.9619(4) . ?
Ru3 H1 2.00(5) . ?
Ru4 C41 1.907(4) . ?
Ru4 C42 1.908(4) . ?
Ru4 C43 1.914(4) . ?
Ru4 C1 2.058(3) . ?
Ru4 Ru5 2.8141(4) . ?
Ru5 C52 1.890(4) . ?
Ru5 C51 1.891(4) . ?
Ru5 C1 2.074(3) . ?
Ru5 C13 2.402(4) . ?
Ru5 Ge1 2.4788(5) . ?
Ge1 C79 1.956(3) . ?
Ge1 C73 1.961(3) . ?
P1 C61 1.905(3) . ?
P1 C65 1.909(3) . ?
P1 C69 1.919(3) . ?
O11 C11 1.128(4) . ?
O12 C12 1.125(4) . ?
O13 C13 1.139(4) . ?
O21 C21 1.135(4) . ?
O22 C22 1.141(4) . ?
O23 C23 1.137(4) . ?
O31 C31 1.143(4) . ?
O32 C32 1.142(4) . ?
O41 C41 1.138(4) . ?
O42 C42 1.135(4) . ?
O43 C43 1.142(4) . ?
O51 C51 1.139(4) . ?
O52 C52 1.148(4) . ?
C61 C64 1.531(5) . ?
C61 C62 1.534(5) . ?
C61 C63 1.548(5) . ?
C62 H62A 0.9800 . ?
C62 H62B 0.9800 . ?
C62 H62C 0.9800 . ?
C63 H63A 0.9800 . ?
C63 H63B 0.9800 . ?
C63 H63C 0.9800 . ?
C64 H64A 0.9800 . ?
C64 H64B 0.9800 . ?
C64 H64C 0.9800 . ?
C65 C66 1.531(5) . ?
C65 C67 1.540(4) . ?
C65 C68 1.543(5) . ?
C66 H66A 0.9800 . ?
C66 H66B 0.9800 . ?
C66 H66C 0.9800 . ?
C67 H67A 0.9800 . ?
C67 H67B 0.9800 . ?
C67 H67C 0.9800 . ?
C68 H68A 0.9800 . ?
C68 H68B 0.9800 . ?
C68 H68C 0.9800 . ?
C69 C72 1.534(5) . ?
C69 C70 1.538(5) . ?
C69 C71 1.545(5) . ?
C70 H70A 0.9800 . ?
C70 H70B 0.9800 . ?
C70 H70C 0.9800 . ?
C71 H71A 0.9800 . ?
C71 H71B 0.9800 . ?
C71 H71C 0.9800 . ?
C72 H72A 0.9800 . ?
C72 H72B 0.9800 . ?
C72 H72C 0.9800 . ?
C73 C74 1.387(5) . ?
C73 C78 1.401(5) . ?
C74 C75 1.390(5) . ?
C74 H74 0.9500 . ?
C75 C76 1.375(5) . ?
C75 H75 0.9500 . ?
C76 C77 1.380(5) . ?
C76 H76 0.9500 . ?
C77 C78 1.383(5) . ?
C77 H77 0.9500 . ?
C78 H78 0.9500 . ?
C79 C84 1.398(5) . ?
C79 C80 1.399(5) . ?
C80 C81 1.386(5) . ?
C80 H80 0.9500 . ?
C81 C82 1.379(5) . ?
C81 H81 0.9500 . ?
C82 C83 1.379(6) . ?
C82 H82 0.9500 . ?
C83 C84 1.380(5) . ?
C83 H83 0.9500 . ?
C84 H84 0.9500 . ?
